data_4320615
loop_
_publ_author_name
'Zengquan Qin'
'Michael C. Jennings'
'Richard J. Puddephatt'

_publ_section_title
;
 Self-Assembly of Polymer and Sheet Structures from Palladium(II)
 Complexes by Hydrogen Bonding between Carboxamide Substituents
;
_journal_name_full 'Inorganic Chemistry'
_journal_page_first 6220
_journal_page_last 6228
_journal_paper_doi 10.1021/ic0106625
_journal_volume 40
_journal_year 2001
_chemical_formula_sum 'C53 H48 F6 N4 O9 P2 Pd S2'
_chemical_formula_weight 1231.41
_chemical_name_systematic
;
?
;
_space_group_IT_number 2
_symmetry_cell_setting triclinic
_symmetry_space_group_name_Hall '-P 1'
_symmetry_space_group_name_H-M 'P -1'
_atom_sites_solution_hydrogens geom
_atom_sites_solution_primary Patterson
_atom_sites_solution_secondary difmap
_audit_creation_method SHELXL-97
_cell_angle_alpha 71.835(2)
_cell_angle_beta 88.993(3)
_cell_angle_gamma 86.174(3)
_cell_formula_units_Z 2
_cell_length_a 12.4775(7)
_cell_length_b 12.8707(5)
_cell_length_c 17.5888(6)
_cell_measurement_temperature 200(2)
_cell_volume 2677.9(2)
_computing_cell_refinement 'Nonius DENZO'
_computing_data_collection 'Nonius COLLECT'
_computing_data_reduction 'Nonius Denzo'
_computing_molecular_graphics 'Bruker SHELXTL'
_computing_publication_material 'Bruker SHELXTL'
_computing_structure_refinement 'SHELXL-97 (Sheldrick, 1997)'
_computing_structure_solution 'SHELXS-97 (Sheldrick, 1990)'
_diffrn_ambient_temperature 200(2)
_diffrn_measured_fraction_theta_full 0.986
_diffrn_measured_fraction_theta_max 0.986
_diffrn_measurement_device_type 'Nonius Kappa-CCD'
_diffrn_measurement_method 'phi/omega scans'
_diffrn_radiation_monochromator graphite
_diffrn_radiation_source 'fine-focus sealed tube'
_diffrn_radiation_type MoK\a
_diffrn_radiation_wavelength 0.71073
_diffrn_reflns_av_R_equivalents 0.1070
_diffrn_reflns_av_sigmaI/netI 0.1056
_diffrn_reflns_limit_h_max 16
_diffrn_reflns_limit_h_min -16
_diffrn_reflns_limit_k_max 15
_diffrn_reflns_limit_k_min -16
_diffrn_reflns_limit_l_max 22
_diffrn_reflns_limit_l_min -22
_diffrn_reflns_number 24135
_diffrn_reflns_theta_full 27.49
_diffrn_reflns_theta_max 27.49
_diffrn_reflns_theta_min 2.80
_exptl_absorpt_coefficient_mu 0.565
_exptl_absorpt_correction_T_max 0.9302
_exptl_absorpt_correction_T_min 0.7851
_exptl_absorpt_correction_type integration
_exptl_crystal_colour colourless
_exptl_crystal_density_diffrn 1.527
_exptl_crystal_density_method 'not measured'
_exptl_crystal_description 'cut chip'
_exptl_crystal_F_000 1256
_exptl_crystal_size_max 0.45
_exptl_crystal_size_mid 0.20
_exptl_crystal_size_min 0.13
_refine_diff_density_max 5.907
_refine_diff_density_min -1.227
_refine_diff_density_rms 0.201
_refine_ls_extinction_method none
_refine_ls_goodness_of_fit_ref 1.086
_refine_ls_hydrogen_treatment mixed
_refine_ls_matrix_type full
_refine_ls_number_parameters 622
_refine_ls_number_reflns 12139
_refine_ls_number_restraints 0
_refine_ls_restrained_S_all 1.086
_refine_ls_R_factor_all 0.1596
_refine_ls_R_factor_gt 0.1461
_refine_ls_shift/su_max 0.822
_refine_ls_shift/su_mean 0.021
_refine_ls_structure_factor_coef Fsqd
_refine_ls_weighting_details 'calc w=1/[\s^2^(Fo^2^)+(0.1612P)^2^+53.5233P] where P=(Fo^2^+2Fc^2^)/3'
_refine_ls_weighting_scheme calc
_refine_ls_wR_factor_gt 0.3883
_refine_ls_wR_factor_ref 0.3954
_reflns_number_gt 10308
_reflns_number_total 12139
_reflns_threshold_expression >2sigma(I)
_cod_data_source_file ic0106625_6.cif
_cod_data_source_block complex12
_cod_depositor_comments
;
The following automatic conversions were performed:

'_symmetry_cell_setting' value 'Triclinic' changed to 'triclinic'
according to the built-in table from CIF Core dictionary named
'cif_core.dic' version 2.4.1 from 2010-06-29.

Automatic conversion script
Id: cif_fix_values 1646 2011-03-28 12:23:43Z adriana 
;
_cod_database_code 4320615

loop_
_symmetry_equiv_pos_as_xyz
'x, y, z'
'-x, -y, -z'

loop_
_atom_site_label
_atom_site_type_symbol
_atom_site_fract_x
_atom_site_fract_y
_atom_site_fract_z
_atom_site_U_iso_or_equiv
_atom_site_adp_type
_atom_site_occupancy
_atom_site_symmetry_multiplicity
_atom_site_calc_flag
_atom_site_refinement_flags
_atom_site_disorder_assembly
_atom_site_disorder_group
Pd Pd 0.76089(6) 0.65248(6) 0.73076(4) 0.0292(2) Uani 1 1 d . . .
P1 P 0.6641(2) 0.7868(2) 0.63188(16) 0.0318(5) Uani 1 1 d . . .
P2 P 0.8661(2) 0.5945(2) 0.64143(16) 0.0327(5) Uani 1 1 d . . .
C1A C 0.6844(6) 0.9264(4) 0.6311(5) 0.0311(19) Uani 1 1 d G . .
C1B C 0.7393(7) 0.9467(6) 0.6926(4) 0.052(3) Uani 1 1 d G . .
H1BA H 0.7717 0.8874 0.7341 0.062 Uiso 1 1 calc R . .
C1C C 0.7467(8) 1.0537(7) 0.6932(5) 0.061(4) Uani 1 1 d G . .
H1CA H 0.7842 1.0675 0.7352 0.073 Uiso 1 1 calc R . .
C1D C 0.6991(8) 1.1404(5) 0.6324(6) 0.067(4) Uani 1 1 d G . .
H1DA H 0.7042 1.2136 0.6328 0.080 Uiso 1 1 calc R . .
C1E C 0.6442(7) 1.1202(5) 0.5709(5) 0.060(4) Uani 1 1 d G . .
H1EA H 0.6118 1.1795 0.5293 0.072 Uiso 1 1 calc R . .
C1F C 0.6369(6) 1.0132(6) 0.5703(4) 0.052(3) Uani 1 1 d G . .
H1FA H 0.5993 0.9993 0.5282 0.062 Uiso 1 1 calc R . .
C1G C 0.5224(4) 0.7693(6) 0.6562(5) 0.040(2) Uani 1 1 d G . .
C1H C 0.4575(6) 0.8517(5) 0.6727(6) 0.053(3) Uani 1 1 d G . .
H1HA H 0.4857 0.9201 0.6683 0.064 Uiso 1 1 calc R . .
C1I C 0.3515(6) 0.8339(7) 0.6958(7) 0.065(4) Uani 1 1 d G . .
H1IA H 0.3071 0.8901 0.7071 0.078 Uiso 1 1 calc R . .
C1J C 0.3103(5) 0.7337(8) 0.7024(6) 0.060(4) Uani 1 1 d G . .
H1JA H 0.2378 0.7215 0.7181 0.072 Uiso 1 1 calc R . .
C1K C 0.3752(6) 0.6514(6) 0.6859(6) 0.052(3) Uani 1 1 d G . .
H1KA H 0.3471 0.5829 0.6903 0.063 Uiso 1 1 calc R . .
C1L C 0.4813(5) 0.6692(6) 0.6628(5) 0.043(2) Uani 1 1 d G . .
H1LA H 0.5257 0.6129 0.6515 0.052 Uiso 1 1 calc R . .
C1M C 0.6797(6) 0.7986(7) 0.5249(3) 0.039(2) Uani 1 1 d G . .
C1N C 0.7639(6) 0.8556(7) 0.4823(4) 0.047(3) Uani 1 1 d G . .
H1NA H 0.8150 0.8833 0.5091 0.056 Uiso 1 1 calc R . .
C1O C 0.7732(6) 0.8719(7) 0.4006(4) 0.056(3) Uani 1 1 d G . .
H1OA H 0.8307 0.9108 0.3716 0.068 Uiso 1 1 calc R . .
C1P C 0.6984(7) 0.8313(8) 0.3615(3) 0.059(4) Uani 1 1 d G . .
H1PA H 0.7048 0.8424 0.3056 0.071 Uiso 1 1 calc R . .
C1Q C 0.6143(6) 0.7743(8) 0.4040(4) 0.057(3) Uani 1 1 d G . .
H1QA H 0.5631 0.7465 0.3772 0.068 Uiso 1 1 calc R . .
C1R C 0.6049(5) 0.7580(7) 0.4857(4) 0.046(3) Uani 1 1 d G . .
H1RA H 0.5474 0.7191 0.5147 0.055 Uiso 1 1 calc R . .
C2A C 0.9594(6) 0.6963(6) 0.5929(5) 0.040(2) Uani 1 1 d G . .
C2B C 1.0258(8) 0.6832(7) 0.5318(6) 0.056(3) Uani 1 1 d G . .
H2BA H 1.0215 0.6208 0.5143 0.067 Uiso 1 1 calc R . .
C2C C 1.0983(8) 0.7614(8) 0.4963(6) 0.076(5) Uani 1 1 d G . .
H2CA H 1.1437 0.7524 0.4545 0.091 Uiso 1 1 calc R . .
C2D C 1.1045(8) 0.8526(8) 0.5218(7) 0.081(6) Uani 1 1 d G . .
H2DA H 1.1541 0.9061 0.4976 0.097 Uiso 1 1 calc R . .
C2E C 1.0381(7) 0.8657(6) 0.5829(6) 0.058(3) Uani 1 1 d G . .
H2EA H 1.0424 0.9281 0.6004 0.070 Uiso 1 1 calc R . .
C2F C 0.9656(6) 0.7875(7) 0.6185(5) 0.045(3) Uani 1 1 d G . .
H2FA H 0.9203 0.7965 0.6602 0.054 Uiso 1 1 calc R . .
C2G C 0.9568(6) 0.4718(6) 0.6849(5) 0.043(3) Uani 1 1 d G . .
C2H C 0.9277(7) 0.3685(7) 0.6873(6) 0.060(3) Uani 1 1 d G . .
H2HA H 0.8607 0.3604 0.6657 0.072 Uiso 1 1 calc R . .
C2I C 0.9968(10) 0.2769(5) 0.7213(6) 0.075(5) Uani 1 1 d G . .
H2IA H 0.9769 0.2062 0.7229 0.090 Uiso 1 1 calc R . .
C2J C 1.0949(9) 0.2886(7) 0.7529(6) 0.077(6) Uani 1 1 d G . .
H2JA H 1.1420 0.2261 0.7762 0.092 Uiso 1 1 calc R . .
C2K C 1.1239(6) 0.3920(9) 0.7506(6) 0.079(6) Uani 1 1 d G . .
H2KA H 1.1910 0.4000 0.7722 0.095 Uiso 1 1 calc R . .
C2L C 1.0549(6) 0.4836(7) 0.7166(5) 0.055(3) Uani 1 1 d G . .
H2LA H 1.0748 0.5542 0.7150 0.066 Uiso 1 1 calc R . .
C2M C 0.7853(5) 0.5538(6) 0.5720(4) 0.038(2) Uani 1 1 d G . .
C2N C 0.8078(6) 0.5738(7) 0.4912(4) 0.048(3) Uani 1 1 d G . .
H2NA H 0.8672 0.6149 0.4679 0.057 Uiso 1 1 calc R . .
C2O C 0.7434(7) 0.5338(8) 0.4444(3) 0.060(4) Uani 1 1 d G . .
H2OA H 0.7587 0.5475 0.3891 0.072 Uiso 1 1 calc R . .
C2P C 0.6564(7) 0.4738(8) 0.4783(5) 0.060(4) Uani 1 1 d G . .
H2PA H 0.6124 0.4465 0.4463 0.072 Uiso 1 1 calc R . .
C2Q C 0.6339(6) 0.4538(7) 0.5591(5) 0.054(3) Uani 1 1 d G . .
H2QA H 0.5745 0.4128 0.5824 0.065 Uiso 1 1 calc R . .
C2R C 0.6983(6) 0.4938(7) 0.6059(3) 0.044(2) Uani 1 1 d G . .
H2RA H 0.6829 0.4801 0.6612 0.052 Uiso 1 1 calc R . .
N11 N 0.8446(7) 0.5367(7) 0.8241(5) 0.0358(18) Uani 1 1 d . . .
C12 C 0.9393(8) 0.5638(9) 0.8470(6) 0.0322(19) Uani 1 1 d . . .
H12A H 0.9598 0.6368 0.8239 0.039 Uiso 1 1 calc R . .
C13 C 1.0074(8) 0.4905(9) 0.9021(6) 0.036(2) Uani 1 1 d . . .
C14 C 0.9772(10) 0.3835(11) 0.9322(7) 0.047(3) Uani 1 1 d . . .
H14A H 1.0247 0.3287 0.9664 0.056 Uiso 1 1 calc R . .
C15 C 0.8793(10) 0.3566(10) 0.9128(8) 0.049(3) Uani 1 1 d . . .
H15A H 0.8560 0.2848 0.9366 0.059 Uiso 1 1 calc R . .
C16 C 0.8150(10) 0.4351(10) 0.8582(7) 0.045(3) Uani 1 1 d . . .
H16A H 0.7474 0.4161 0.8443 0.054 Uiso 1 1 calc R . .
C17 C 1.1147(9) 0.5194(11) 0.9231(7) 0.042(3) Uani 1 1 d . . .
N18 N 1.1382(8) 0.6247(9) 0.8981(7) 0.049(2) Uani 1 1 d . . .
H18A H 1.2006 0.6435 0.9104 0.059 Uiso 1 1 calc R . .
H18B H 1.0912 0.6752 0.8694 0.059 Uiso 1 1 calc R . .
O19 O 1.1782(7) 0.4469(8) 0.9632(6) 0.057(2) Uani 1 1 d . . .
N21 N 0.6726(6) 0.6927(7) 0.8235(5) 0.0301(16) Uani 1 1 d . . .
C22 C 0.5767(8) 0.6519(9) 0.8424(6) 0.035(2) Uani 1 1 d . . .
H22A H 0.5476 0.6134 0.8102 0.042 Uiso 1 1 calc R . .
C23 C 0.5174(8) 0.6633(9) 0.9075(6) 0.037(2) Uani 1 1 d . . .
C24 C 0.5637(10) 0.7214(11) 0.9535(7) 0.046(3) Uani 1 1 d . . .
H24A H 0.5249 0.7342 0.9970 0.056 Uiso 1 1 calc R . .
C25 C 0.6660(10) 0.7601(11) 0.9357(7) 0.047(3) Uani 1 1 d . . .
H25A H 0.6997 0.7962 0.9675 0.056 Uiso 1 1 calc R . .
C26 C 0.7153(9) 0.7432(10) 0.8697(7) 0.040(2) Uani 1 1 d . . .
H26A H 0.7848 0.7694 0.8563 0.049 Uiso 1 1 calc R . .
C27 C 0.4118(9) 0.6184(11) 0.9300(7) 0.044(3) Uani 1 1 d . . .
N28 N 0.3961(8) 0.5248(9) 0.9141(6) 0.045(2) Uani 1 1 d . . .
H28A H 0.3354 0.4928 0.9278 0.054 Uiso 1 1 calc R . .
H28B H 0.4466 0.4955 0.8901 0.054 Uiso 1 1 calc R . .
O29 O 0.3446(7) 0.6626(9) 0.9632(6) 0.058(3) Uani 1 1 d . . .
F31 F 0.603(2) 0.2021(15) 0.8913(10) 0.215(14) Uani 1 1 d . . .
F32 F 0.5358(17) 0.1556(12) 0.7976(12) 0.155(8) Uani 1 1 d . . .
F33 F 0.6748(14) 0.2570(12) 0.7748(11) 0.129(5) Uani 1 1 d . . .
C34 C 0.583(2) 0.2400(19) 0.8143(15) 0.101(8) Uani 1 1 d . . .
S35 S 0.4936(4) 0.3564(3) 0.7884(2) 0.0630(9) Uani 1 1 d . . .
O36 O 0.4034(15) 0.3313(15) 0.8422(10) 0.114(5) Uani 1 1 d . . .
O37 O 0.4716(15) 0.3761(15) 0.7071(8) 0.111(6) Uani 1 1 d . . .
O38 O 0.5572(12) 0.4357(10) 0.8046(8) 0.086(4) Uani 1 1 d . . .
F41 F 0.8767(11) 0.9713(13) 0.8776(8) 0.115(5) Uani 1 1 d . . .
F42 F 1.0231(15) 1.0425(10) 0.8856(8) 0.121(5) Uani 1 1 d . . .
F43 F 1.0054(15) 0.8786(10) 0.9490(8) 0.119(5) Uani 1 1 d . . .
C44 C 0.9824(18) 0.9543(14) 0.8818(12) 0.076(5) Uani 1 1 d . . .
S45 S 1.0328(3) 0.9106(3) 0.7970(2) 0.0558(8) Uani 1 1 d . . .
O46 O 1.1447(11) 0.8826(14) 0.8162(12) 0.109(5) Uani 1 1 d . . .
O47 O 1.0081(10) 1.0022(9) 0.7301(7) 0.073(3) Uani 1 1 d . . .
O48 O 0.9713(9) 0.8164(8) 0.8054(8) 0.070(3) Uani 1 1 d . . .
C51 C 0.400(3) 0.950(3) 0.867(3) 0.19(2) Uani 1 1 d . . .
H51A H 0.4361 0.8922 0.9108 0.292 Uiso 1 1 calc R . .
H51B H 0.4536 0.9942 0.8327 0.292 Uiso 1 1 calc R . .
H51C H 0.3565 0.9178 0.8359 0.292 Uiso 1 1 calc R . .
C52 C 0.340(7) 1.011(4) 0.896(4) 0.30(4) Uani 1 1 d . . .
C53 C 0.285(6) 1.003(5) 0.966(3) 0.28(4) Uani 1 1 d . . .
H53A H 0.3199 0.9434 1.0097 0.427 Uiso 1 1 calc R . .
H53B H 0.2109 0.9864 0.9600 0.427 Uiso 1 1 calc R . .
H53C H 0.2861 1.0718 0.9781 0.427 Uiso 1 1 calc R . .
O54 O 0.282(3) 1.109(4) 0.836(2) 0.28(2) Uani 1 1 d . . .

loop_
_atom_site_aniso_label
_atom_site_aniso_U_11
_atom_site_aniso_U_22
_atom_site_aniso_U_33
_atom_site_aniso_U_23
_atom_site_aniso_U_13
_atom_site_aniso_U_12
Pd 0.0235(4) 0.0333(4) 0.0297(4) -0.0087(3) -0.0001(2) 0.0003(3)
P1 0.0243(12) 0.0356(13) 0.0332(12) -0.0078(10) -0.0031(9) 0.0016(9)
P2 0.0280(12) 0.0340(12) 0.0347(13) -0.0094(10) 0.0040(10) 0.0004(10)
C1A 0.028(5) 0.027(4) 0.036(5) -0.008(4) -0.001(4) -0.002(4)
C1B 0.046(7) 0.041(6) 0.066(8) -0.013(6) 0.014(6) -0.007(5)
C1C 0.053(8) 0.059(8) 0.075(10) -0.028(7) 0.014(7) -0.010(6)
C1D 0.069(10) 0.044(7) 0.085(11) -0.018(7) 0.032(9) -0.001(7)
C1E 0.030(6) 0.046(7) 0.089(11) 0.000(7) 0.010(6) 0.006(5)
C1F 0.025(5) 0.050(7) 0.071(8) -0.007(6) -0.005(5) 0.009(5)
C1G 0.024(5) 0.054(6) 0.041(6) -0.015(5) -0.003(4) -0.001(4)
C1H 0.041(7) 0.042(6) 0.075(9) -0.014(6) 0.004(6) -0.003(5)
C1I 0.046(8) 0.072(9) 0.073(10) -0.019(8) 0.013(7) 0.005(7)
C1J 0.037(7) 0.077(10) 0.063(8) -0.018(7) 0.010(6) -0.008(6)
C1K 0.033(6) 0.071(8) 0.052(7) -0.014(6) -0.005(5) -0.018(6)
C1L 0.034(6) 0.054(7) 0.040(6) -0.013(5) 0.000(4) -0.009(5)
C1M 0.029(5) 0.046(6) 0.036(5) -0.004(4) -0.003(4) 0.004(4)
C1N 0.041(6) 0.049(6) 0.045(6) -0.008(5) -0.003(5) 0.003(5)
C1O 0.051(8) 0.062(8) 0.043(6) 0.000(6) 0.010(6) 0.007(6)
C1P 0.055(8) 0.078(10) 0.037(6) -0.011(6) -0.002(5) 0.014(7)
C1Q 0.051(8) 0.078(9) 0.039(6) -0.017(6) -0.001(5) 0.004(7)
C1R 0.037(6) 0.061(7) 0.037(6) -0.013(5) -0.006(4) -0.001(5)
C2A 0.028(5) 0.050(6) 0.041(6) -0.011(5) 0.003(4) -0.004(4)
C2B 0.050(7) 0.063(8) 0.064(8) -0.029(7) 0.024(6) -0.021(6)
C2C 0.056(9) 0.082(11) 0.103(13) -0.046(10) 0.046(9) -0.031(8)
C2D 0.062(10) 0.069(10) 0.118(15) -0.037(10) 0.045(10) -0.029(8)
C2E 0.038(6) 0.062(8) 0.082(10) -0.032(7) 0.012(6) -0.016(6)
C2F 0.032(5) 0.047(6) 0.058(7) -0.021(5) 0.001(5) -0.004(5)
C2G 0.032(5) 0.044(6) 0.047(6) -0.009(5) 0.007(5) 0.008(4)
C2H 0.068(9) 0.050(7) 0.057(8) -0.012(6) -0.002(7) 0.005(6)
C2I 0.101(14) 0.048(8) 0.067(10) -0.010(7) -0.006(9) 0.022(8)
C2J 0.088(13) 0.066(10) 0.057(9) 0.000(7) 0.014(8) 0.039(9)
C2K 0.050(8) 0.119(15) 0.045(7) -0.003(8) 0.001(6) 0.036(9)
C2L 0.031(6) 0.073(9) 0.051(7) -0.009(6) 0.000(5) 0.014(6)
C2M 0.032(5) 0.044(6) 0.037(5) -0.012(4) -0.001(4) 0.000(4)
C2N 0.043(6) 0.056(7) 0.045(6) -0.019(5) 0.007(5) 0.004(5)
C2O 0.059(8) 0.087(10) 0.043(7) -0.036(7) -0.004(6) 0.005(7)
C2P 0.053(8) 0.089(11) 0.049(7) -0.038(7) -0.008(6) 0.000(7)
C2Q 0.048(7) 0.061(8) 0.062(8) -0.030(7) 0.003(6) -0.009(6)
C2R 0.037(6) 0.049(6) 0.047(6) -0.017(5) 0.001(5) -0.007(5)
N11 0.035(5) 0.037(4) 0.030(4) -0.005(3) -0.005(3) 0.002(4)
C12 0.023(4) 0.037(5) 0.034(5) -0.009(4) 0.000(4) 0.000(4)
C13 0.026(5) 0.045(6) 0.033(5) -0.008(4) -0.001(4) 0.003(4)
C14 0.042(6) 0.051(7) 0.037(6) 0.001(5) -0.005(5) 0.000(5)
C15 0.042(6) 0.045(6) 0.053(7) -0.003(5) -0.007(5) -0.011(5)
C16 0.035(6) 0.047(6) 0.045(6) -0.004(5) -0.008(5) -0.004(5)
C17 0.025(5) 0.060(7) 0.034(5) -0.004(5) -0.003(4) 0.003(5)
N18 0.032(5) 0.052(6) 0.059(6) -0.008(5) -0.013(4) -0.007(4)
O19 0.032(4) 0.062(6) 0.062(6) 0.000(4) -0.008(4) 0.003(4)
N21 0.023(4) 0.037(4) 0.031(4) -0.012(3) 0.002(3) -0.001(3)
C22 0.023(4) 0.047(6) 0.034(5) -0.012(4) 0.004(4) -0.001(4)
C23 0.027(5) 0.047(6) 0.036(5) -0.012(4) 0.006(4) 0.000(4)
C24 0.037(6) 0.064(8) 0.043(6) -0.023(5) 0.008(5) -0.007(5)
C25 0.045(7) 0.059(7) 0.042(6) -0.022(5) 0.001(5) -0.008(5)
C26 0.028(5) 0.054(6) 0.045(6) -0.021(5) 0.002(4) -0.008(4)
C27 0.031(5) 0.066(8) 0.034(5) -0.015(5) -0.001(4) -0.005(5)
N28 0.034(5) 0.053(6) 0.048(5) -0.014(4) 0.004(4) -0.004(4)
O29 0.026(4) 0.096(7) 0.068(6) -0.047(6) 0.013(4) -0.007(4)
F31 0.39(4) 0.124(13) 0.088(10) -0.001(9) -0.012(15) 0.129(18)
F32 0.21(2) 0.087(9) 0.192(17) -0.073(11) 0.067(15) -0.064(11)
F33 0.133(13) 0.105(10) 0.170(15) -0.073(10) 0.045(11) -0.012(9)
C34 0.13(2) 0.091(14) 0.105(17) -0.056(13) 0.050(15) -0.041(14)
S35 0.075(3) 0.069(2) 0.0495(18) -0.0232(16) -0.0002(17) -0.0142(19)
O36 0.116(13) 0.137(14) 0.094(11) -0.043(10) 0.038(10) -0.023(11)
O37 0.143(15) 0.148(14) 0.054(7) -0.039(8) -0.009(8) -0.050(12)
O38 0.104(10) 0.062(7) 0.104(9) -0.044(7) -0.050(8) 0.001(6)
F41 0.085(9) 0.171(14) 0.093(8) -0.054(9) 0.018(7) 0.032(8)
F42 0.205(17) 0.077(7) 0.097(9) -0.044(7) -0.002(9) -0.035(9)
F43 0.181(16) 0.085(8) 0.077(8) -0.006(6) -0.013(8) -0.003(9)
C44 0.095(14) 0.053(9) 0.078(11) -0.016(8) -0.014(10) -0.003(9)
S45 0.0438(17) 0.0494(17) 0.076(2) -0.0217(16) 0.0094(15) -0.0075(13)
O46 0.046(7) 0.116(12) 0.169(16) -0.053(11) 0.004(8) 0.000(7)
O47 0.081(8) 0.057(6) 0.076(7) -0.014(5) 0.016(6) -0.012(5)
O48 0.065(7) 0.047(5) 0.095(8) -0.019(5) -0.002(6) -0.008(5)
C51 0.15(3) 0.12(3) 0.33(7) -0.11(4) -0.06(4) 0.05(2)
C52 0.52(10) 0.13(3) 0.23(5) -0.02(4) 0.22(7) -0.13(5)
C53 0.45(12) 0.29(7) 0.10(3) -0.04(3) -0.11(5) -0.03(7)
O54 0.19(3) 0.39(5) 0.16(3) 0.06(3) -0.04(2) 0.06(3)

loop_
_atom_type_symbol
_atom_type_description
_atom_type_scat_dispersion_real
_atom_type_scat_dispersion_imag
_atom_type_scat_source
C C 0.0033 0.0016 'International Tables Vol C Tables 4.2.6.8 and 6.1.1.4'
H H 0.0000 0.0000 'International Tables Vol C Tables 4.2.6.8 and 6.1.1.4'
N N 0.0061 0.0033 'International Tables Vol C Tables 4.2.6.8 and 6.1.1.4'
O O 0.0106 0.0060 'International Tables Vol C Tables 4.2.6.8 and 6.1.1.4'
F F 0.0171 0.0103 'International Tables Vol C Tables 4.2.6.8 and 6.1.1.4'
P P 0.1023 0.0942 'International Tables Vol C Tables 4.2.6.8 and 6.1.1.4'
S S 0.1246 0.1234 'International Tables Vol C Tables 4.2.6.8 and 6.1.1.4'
Pd Pd -0.9988 1.0072 'International Tables Vol C Tables 4.2.6.8 and 6.1.1.4'

loop_
_geom_angle_atom_site_label_1
_geom_angle_atom_site_label_2
_geom_angle_atom_site_label_3
_geom_angle
_geom_angle_site_symmetry_1
_geom_angle_site_symmetry_3
_geom_angle_publ_flag
N11 Pd N21 84.7(3) . . ?
N11 Pd P2 89.1(3) . . ?
N21 Pd P2 173.8(2) . . ?
N11 Pd P1 176.7(3) . . ?
N21 Pd P1 92.1(2) . . ?
P2 Pd P1 94.08(10) . . ?
C1G P1 C1A 104.4(4) . . ?
C1G P1 C1M 107.2(4) . . ?
C1A P1 C1M 101.8(4) . . ?
C1G P1 Pd 106.6(3) . . ?
C1A P1 Pd 113.9(2) . . ?
C1M P1 Pd 121.6(3) . . ?
C2A P2 C2M 113.6(4) . . ?
C2A P2 C2G 102.0(4) . . ?
C2M P2 C2G 102.8(4) . . ?
C2A P2 Pd 110.5(3) . . ?
C2M P2 Pd 111.6(3) . . ?
C2G P2 Pd 115.9(3) . . ?
C1B C1A C1F 120.0 . . ?
C1B C1A P1 121.4(4) . . ?
C1F C1A P1 118.5(4) . . ?
C1A C1B C1C 120.0 . . ?
C1D C1C C1B 120.0 . . ?
C1C C1D C1E 120.0 . . ?
C1D C1E C1F 120.0 . . ?
C1E C1F C1A 120.0 . . ?
C1H C1G C1L 120.0 . . ?
C1H C1G P1 121.2(4) . . ?
C1L C1G P1 118.7(4) . . ?
C1I C1H C1G 120.0 . . ?
C1H C1I C1J 120.0 . . ?
C1K C1J C1I 120.0 . . ?
C1J C1K C1L 120.0 . . ?
C1K C1L C1G 120.0 . . ?
C1N C1M C1R 120.0 . . ?
C1N C1M P1 118.9(4) . . ?
C1R C1M P1 121.0(4) . . ?
C1O C1N C1M 120.0 . . ?
C1P C1O C1N 120.0 . . ?
C1O C1P C1Q 120.0 . . ?
C1P C1Q C1R 120.0 . . ?
C1Q C1R C1M 120.0 . . ?
C2B C2A C2F 120.0 . . ?
C2B C2A P2 120.9(4) . . ?
C2F C2A P2 119.1(4) . . ?
C2A C2B C2C 120.0 . . ?
C2D C2C C2B 120.0 . . ?
C2E C2D C2C 120.0 . . ?
C2D C2E C2F 120.0 . . ?
C2E C2F C2A 120.0 . . ?
C2H C2G C2L 120.0 . . ?
C2H C2G P2 120.9(5) . . ?
C2L C2G P2 119.1(5) . . ?
C2I C2H C2G 120.0 . . ?
C2H C2I C2J 120.0 . . ?
C2K C2J C2I 120.0 . . ?
C2L C2K C2J 120.0 . . ?
C2K C2L C2G 120.0 . . ?
C2N C2M C2R 120.0 . . ?
C2N C2M P2 124.9(4) . . ?
C2R C2M P2 115.0(4) . . ?
C2M C2N C2O 120.0 . . ?
C2P C2O C2N 120.0 . . ?
C2O C2P C2Q 120.0 . . ?
C2R C2Q C2P 120.0 . . ?
C2Q C2R C2M 120.0 . . ?
C16 N11 C12 118.2(9) . . ?
C16 N11 Pd 123.8(8) . . ?
C12 N11 Pd 117.7(7) . . ?
N11 C12 C13 123.1(10) . . ?
C12 C13 C14 116.9(10) . . ?
C12 C13 C17 122.7(10) . . ?
C14 C13 C17 120.1(10) . . ?
C15 C14 C13 120.3(11) . . ?
C14 C15 C16 119.0(11) . . ?
N11 C16 C15 122.2(11) . . ?
O19 C17 N18 121.8(11) . . ?
O19 C17 C13 119.6(11) . . ?
N18 C17 C13 118.6(10) . . ?
C26 N21 C22 119.0(9) . . ?
C26 N21 Pd 122.2(7) . . ?
C22 N21 Pd 118.0(7) . . ?
N21 C22 C23 122.7(10) . . ?
C22 C23 C24 116.6(10) . . ?
C22 C23 C27 123.7(10) . . ?
C24 C23 C27 119.7(10) . . ?
C25 C24 C23 120.8(11) . . ?
C26 C25 C24 116.4(11) . . ?
N21 C26 C25 124.5(10) . . ?
O29 C27 N28 122.8(11) . . ?
O29 C27 C23 121.3(12) . . ?
N28 C27 C23 115.9(10) . . ?
F31 C34 F33 109(3) . . ?
F31 C34 F32 104(2) . . ?
F33 C34 F32 108.6(17) . . ?
F31 C34 S35 113.0(15) . . ?
F33 C34 S35 112.5(17) . . ?
F32 C34 S35 109(2) . . ?
O37 S35 O38 114.3(9) . . ?
O37 S35 O36 116.3(11) . . ?
O38 S35 O36 111.8(10) . . ?
O37 S35 C34 104.6(12) . . ?
O38 S35 C34 101.3(10) . . ?
O36 S35 C34 106.8(11) . . ?
F42 C44 F43 106.7(16) . . ?
F42 C44 F41 108.5(18) . . ?
F43 C44 F41 107.4(18) . . ?
F42 C44 S45 113.3(15) . . ?
F43 C44 S45 110.5(14) . . ?
F41 C44 S45 110.2(13) . . ?
O47 S45 O46 116.8(9) . . ?
O47 S45 O48 116.0(8) . . ?
O46 S45 O48 113.4(9) . . ?
O47 S45 C44 103.8(8) . . ?
O46 S45 C44 102.8(10) . . ?
O48 S45 C44 101.2(8) . . ?
C51 C52 C53 138(6) . . ?
C51 C52 O54 116(5) . . ?
C53 C52 O54 103(6) . . ?

loop_
_geom_bond_atom_site_label_1
_geom_bond_atom_site_label_2
_geom_bond_distance
_geom_bond_site_symmetry_2
_geom_bond_publ_flag
Pd N11 2.082(8) . ?
Pd N21 2.128(8) . ?
Pd P2 2.297(3) . ?
Pd P1 2.322(3) . ?
P1 C1G 1.823(6) . ?
P1 C1A 1.827(6) . ?
P1 C1M 1.848(6) . ?
P2 C2A 1.809(6) . ?
P2 C2M 1.816(6) . ?
P2 C2G 1.844(6) . ?
C1A C1B 1.3900 . ?
C1A C1F 1.3900 . ?
C1B C1C 1.3900 . ?
C1C C1D 1.3900 . ?
C1D C1E 1.3900 . ?
C1E C1F 1.3900 . ?
C1G C1H 1.3900 . ?
C1G C1L 1.3900 . ?
C1H C1I 1.3900 . ?
C1I C1J 1.3900 . ?
C1J C1K 1.3900 . ?
C1K C1L 1.3900 . ?
C1M C1N 1.3900 . ?
C1M C1R 1.3900 . ?
C1N C1O 1.3900 . ?
C1O C1P 1.3900 . ?
C1P C1Q 1.3900 . ?
C1Q C1R 1.3900 . ?
C2A C2B 1.3900 . ?
C2A C2F 1.3900 . ?
C2B C2C 1.3900 . ?
C2C C2D 1.3900 . ?
C2D C2E 1.3900 . ?
C2E C2F 1.3900 . ?
C2G C2H 1.3900 . ?
C2G C2L 1.3900 . ?
C2H C2I 1.3900 . ?
C2I C2J 1.3900 . ?
C2J C2K 1.3900 . ?
C2K C2L 1.3900 . ?
C2M C2N 1.3900 . ?
C2M C2R 1.3900 . ?
C2N C2O 1.3900 . ?
C2O C2P 1.3900 . ?
C2P C2Q 1.3900 . ?
C2Q C2R 1.3900 . ?
N11 C16 1.331(15) . ?
N11 C12 1.356(13) . ?
C12 C13 1.380(14) . ?
C13 C14 1.389(17) . ?
C13 C17 1.495(15) . ?
C14 C15 1.368(17) . ?
C15 C16 1.380(17) . ?
C17 O19 1.227(14) . ?
C17 N18 1.340(16) . ?
N21 C26 1.327(14) . ?
N21 C22 1.334(13) . ?
C22 C23 1.394(14) . ?
C23 C24 1.413(17) . ?
C23 C27 1.472(15) . ?
C24 C25 1.396(17) . ?
C25 C26 1.374(16) . ?
C27 O29 1.221(15) . ?
C27 N28 1.346(17) . ?
F31 C34 1.31(3) . ?
F32 C34 1.38(2) . ?
F33 C34 1.32(3) . ?
C34 S35 1.75(3) . ?
S35 O37 1.401(13) . ?
S35 O38 1.431(12) . ?
S35 O36 1.446(16) . ?
F41 C44 1.32(2) . ?
F42 C44 1.30(2) . ?
F43 C44 1.30(2) . ?
C44 S45 1.84(2) . ?
S45 O47 1.403(12) . ?
S45 O46 1.438(14) . ?
S45 O48 1.446(11) . ?
C51 C52 1.26(6) . ?
C52 C53 1.37(7) . ?
C52 O54 1.51(7) . ?
